data_2227070
loop_
_publ_author_name
'Xu, Xu-hui'
'Wang, Zong-cheng'
'Cheng, Jing-li'
'Zhou, Yong'
'Zhao, Jin-hao'

_publ_section_title
;
 Trichodermin (12,13-epoxytrichethec-9-en-4\b-yl 4-fluorobenzoate)
;
_journal_coeditor_code SI2275
_journal_issue 8
_journal_name_full 'Acta Crystallographica Section E'
_journal_page_first o2097
_journal_paper_doi 10.1107/S1600536810028461
_journal_volume 66
_journal_year 2010
_chemical_formula_iupac 'C22 H25 F O4'
_chemical_formula_moiety 'C22 H25 F O4'
_chemical_formula_sum 'C22 H25 F O4'
_chemical_formula_weight 372.42
_chemical_name_common Trichodermin
_chemical_name_systematic
;
12,13-epoxytrichothec-9-en-4\b-yl 4-fluorobenzoate
;
_space_group_IT_number 19
_symmetry_cell_setting orthorhombic
_symmetry_space_group_name_Hall 'P 2ac 2ab'
_symmetry_space_group_name_H-M 'P 21 21 21'
_atom_sites_solution_hydrogens geom
_atom_sites_solution_primary direct
_atom_sites_solution_secondary difmap
_audit_creation_method SHELXL-97
_cell_angle_alpha 90.00
_cell_angle_beta 90.00
_cell_angle_gamma 90.00
_cell_formula_units_Z 4
_cell_length_a 8.1643(4)
_cell_length_b 9.9979(4)
_cell_length_c 23.6503(9)
_cell_measurement_reflns_used 13225
_cell_measurement_temperature 296.0(10)
_cell_measurement_theta_max 27.4
_cell_measurement_theta_min 3.0
_cell_volume 1930.48(14)
_computing_cell_refinement 'PROCESS-AUTO (Rigaku, 2006)'
_computing_data_collection 'PROCESS-AUTO (Rigaku, 2006)'
_computing_data_reduction 'CrystalStructure (Rigaku, 2007)'
_computing_molecular_graphics 'ORTEP-3 for Windows (Farrugia, 1997)'
_computing_publication_material 'WinGX (Farrugia, 1999) and PLATON (Spek, 2009)'
_computing_structure_refinement 'SHELXL97 (Sheldrick, 2008)'
_computing_structure_solution 'SHELXS97 (Sheldrick, 2008)'
_diffrn_ambient_temperature 296.0(10)
_diffrn_detector_area_resol_mean 10.00
_diffrn_measured_fraction_theta_full 0.998
_diffrn_measured_fraction_theta_max 0.998
_diffrn_measurement_device_type 'Rigaku R-AXIS RAPID/ZJUG'
_diffrn_measurement_method \w
_diffrn_radiation_monochromator graphite
_diffrn_radiation_source 'rolling anode'
_diffrn_radiation_type MoK\a
_diffrn_radiation_wavelength 0.71073
_diffrn_reflns_av_R_equivalents 0.0303
_diffrn_reflns_av_sigmaI/netI 0.0165
_diffrn_reflns_limit_h_max 10
_diffrn_reflns_limit_h_min -10
_diffrn_reflns_limit_k_max 12
_diffrn_reflns_limit_k_min -11
_diffrn_reflns_limit_l_max 29
_diffrn_reflns_limit_l_min -29
_diffrn_reflns_number 16756
_diffrn_reflns_theta_full 26.00
_diffrn_reflns_theta_max 26.00
_diffrn_reflns_theta_min 3.03
_exptl_absorpt_coefficient_mu 0.093
_exptl_absorpt_correction_T_max 0.9744
_exptl_absorpt_correction_T_min 0.9557
_exptl_absorpt_correction_type multi-scan
_exptl_absorpt_process_details '(ABSCOR; Higashi, 1995)'
_exptl_crystal_colour colorless
_exptl_crystal_density_diffrn 1.281
_exptl_crystal_density_method 'not measured'
_exptl_crystal_description chunk
_exptl_crystal_F_000 792
_exptl_crystal_size_max 0.49
_exptl_crystal_size_mid 0.38
_exptl_crystal_size_min 0.28
_refine_diff_density_max 0.160
_refine_diff_density_min -0.155
_refine_ls_extinction_coef 0.0158(10)
_refine_ls_extinction_expression Fc^*^=kFc[1+0.001xFc^2^\l^3^/sin(2\q)]^-1/4^
_refine_ls_extinction_method 'SHELXL97 (Sheldrick, 2008)'
_refine_ls_goodness_of_fit_ref 1.002
_refine_ls_hydrogen_treatment constr
_refine_ls_matrix_type full
_refine_ls_number_parameters 248
_refine_ls_number_reflns 2183
_refine_ls_number_restraints 0
_refine_ls_restrained_S_all 1.002
_refine_ls_R_factor_all 0.0475
_refine_ls_R_factor_gt 0.0336
_refine_ls_shift/su_max 0.000
_refine_ls_shift/su_mean 0.000
_refine_ls_structure_factor_coef Fsqd
_refine_ls_weighting_details 'calc w=1/[\s^2^(Fo^2^)+(0.0289P)^2^+0.6417P] where P=(Fo^2^+2Fc^2^)/3'
_refine_ls_weighting_scheme calc
_refine_ls_wR_factor_gt 0.0714
_refine_ls_wR_factor_ref 0.0860
_reflns_number_gt 1760
_reflns_number_total 2183
_reflns_threshold_expression I>2sigma(I)
_cod_data_source_file si2275.cif
_cod_data_source_block I
_cod_database_code 2227070
_cod_database_fobs_code 2227070

loop_
_symmetry_equiv_pos_as_xyz
'x, y, z'
'-x+1/2, -y, z+1/2'
'x+1/2, -y+1/2, -z'
'-x, y+1/2, -z+1/2'

loop_
_atom_site_type_symbol
_atom_site_label
_atom_site_fract_x
_atom_site_fract_y
_atom_site_fract_z
_atom_site_U_iso_or_equiv
_atom_site_adp_type
_atom_site_calc_flag
_atom_site_refinement_flags
_atom_site_occupancy
_atom_site_disorder_assembly
_atom_site_disorder_group
O O3 0.5928(2) 0.17729(19) 0.38572(8) 0.0590(5) Uani d . 1 . .
O O1 0.3925(2) 0.58802(17) 0.41271(7) 0.0552(5) Uani d . 1 . .
C C9 0.3220(3) 0.4541(3) 0.32881(10) 0.0448(6) Uani d . 1 . .
C C10 0.3644(3) 0.3262(2) 0.36490(10) 0.0452(6) Uani d . 1 . .
C C4 0.4116(3) 0.5769(2) 0.35259(9) 0.0467(6) Uani d . 1 . .
H H4 0.5286 0.5683 0.3440 0.056 Uiso calc R 1 . .
O O4 0.8524(3) 0.2138(2) 0.35947(10) 0.0769(7) Uani d . 1 . .
C C17 0.7821(3) 0.0043(3) 0.40042(10) 0.0481(6) Uani d . 1 . .
C C6 0.2105(4) 0.7223(3) 0.30230(11) 0.0516(7) Uani d . 1 . .
C C8 0.1381(3) 0.4869(3) 0.33098(11) 0.0529(7) Uani d . 1 . .
H H8A 0.0763 0.4100 0.3179 0.063 Uiso calc R 1 . .
H H8B 0.1066 0.5044 0.3698 0.063 Uiso calc R 1 . .
C C5 0.3514(4) 0.7072(3) 0.32885(11) 0.0514(7) Uani d . 1 . .
H H5 0.4177 0.7821 0.3331 0.062 Uiso calc R 1 . .
C C18 0.6592(4) -0.0777(3) 0.42095(12) 0.0576(7) Uani d . 1 . .
H H18 0.5513 -0.0480 0.4210 0.069 Uiso calc R 1 . .
O O2 0.2982(3) 0.2494(2) 0.46425(8) 0.0710(6) Uani d . 1 . .
C C7 0.0950(4) 0.6076(3) 0.29473(12) 0.0607(7) Uani d . 1 . .
H H7A 0.0952 0.5810 0.2553 0.073 Uiso calc R 1 . .
H H7B -0.0149 0.6369 0.3041 0.073 Uiso calc R 1 . .
C C16 0.7495(3) 0.1413(3) 0.37958(11) 0.0521(7) Uani d . 1 . .
C C22 0.9427(4) -0.0412(3) 0.40068(11) 0.0565(7) Uani d . 1 . .
H H22 1.0257 0.0137 0.3869 0.068 Uiso calc R 1 . .
F F1 0.8929(3) -0.36743(17) 0.46149(10) 0.1008(7) Uani d . 1 . .
C C20 0.8560(4) -0.2447(3) 0.44071(14) 0.0665(8) Uani d . 1 . .
C C2 0.5964(4) 0.4062(3) 0.42280(13) 0.0663(9) Uani d . 1 . .
H H2A 0.6725 0.4758 0.4117 0.080 Uiso calc R 1 . .
H H2B 0.6451 0.3541 0.4530 0.080 Uiso calc R 1 . .
C C13 0.1585(4) 0.8535(3) 0.27722(11) 0.0645(8) Uani d . 1 . .
H H13A 0.2345 0.9220 0.2882 0.097 Uiso calc R 1 . .
H H13B 0.0511 0.8762 0.2907 0.097 Uiso calc R 1 . .
H H13C 0.1564 0.8463 0.2367 0.097 Uiso calc R 1 . .
C C11 0.3138(3) 0.3591(3) 0.42485(11) 0.0518(7) Uani d . 1 . .
C C15 0.2899(4) 0.1980(3) 0.34125(13) 0.0591(7) Uani d . 1 . .
H H15A 0.2996 0.1277 0.3687 0.089 Uiso calc R 1 . .
H H15B 0.3469 0.1728 0.3074 0.089 Uiso calc R 1 . .
H H15C 0.1764 0.2126 0.3327 0.089 Uiso calc R 1 . .
C C14 0.3756(4) 0.4322(3) 0.26721(11) 0.0636(8) Uani d . 1 . .
H H14A 0.3711 0.5156 0.2472 0.095 Uiso calc R 1 . .
H H14B 0.3035 0.3690 0.2495 0.095 Uiso calc R 1 . .
H H14C 0.4855 0.3983 0.2665 0.095 Uiso calc R 1 . .
C C1 0.5533(3) 0.3168(3) 0.37240(12) 0.0549(7) Uani d . 1 . .
H H1 0.6103 0.3463 0.3381 0.066 Uiso calc R 1 . .
C C3 0.4327(4) 0.4666(3) 0.44166(11) 0.0614(8) Uani d . 1 . .
H H3 0.4312 0.4802 0.4827 0.074 Uiso calc R 1 . .
C C12 0.1571(4) 0.3327(3) 0.45174(12) 0.0694(8) Uani d . 1 . .
H H12A 0.1204 0.3945 0.4807 0.083 Uiso calc R 1 . .
H H12B 0.0706 0.2946 0.4287 0.083 Uiso calc R 1 . .
C C19 0.6964(4) -0.2039(3) 0.44136(14) 0.0680(9) Uani d . 1 . .
H H19 0.6145 -0.2596 0.4552 0.082 Uiso calc R 1 . .
C C21 0.9811(4) -0.1672(3) 0.42114(13) 0.0651(8) Uani d . 1 . .
H H21 1.0887 -0.1979 0.4215 0.078 Uiso calc R 1 . .

loop_
_atom_site_aniso_label
_atom_site_aniso_U_11
_atom_site_aniso_U_22
_atom_site_aniso_U_33
_atom_site_aniso_U_12
_atom_site_aniso_U_13
_atom_site_aniso_U_23
O3 0.0414(10) 0.0521(10) 0.0836(13) -0.0025(9) 0.0026(10) 0.0180(10)
O1 0.0717(13) 0.0486(9) 0.0453(9) -0.0096(10) -0.0136(9) 0.0011(8)
C9 0.0439(15) 0.0497(14) 0.0408(12) -0.0047(12) -0.0050(11) 0.0007(11)
C10 0.0418(14) 0.0432(13) 0.0505(13) -0.0070(12) -0.0056(11) 0.0035(11)
C4 0.0462(15) 0.0498(13) 0.0441(12) -0.0082(13) -0.0059(11) 0.0058(11)
O4 0.0477(12) 0.0872(16) 0.0958(15) -0.0058(12) 0.0064(11) 0.0384(13)
C17 0.0456(15) 0.0544(15) 0.0443(12) -0.0032(13) -0.0004(11) -0.0004(12)
C6 0.0571(17) 0.0521(16) 0.0457(13) 0.0041(14) -0.0044(13) 0.0033(12)
C8 0.0462(15) 0.0538(15) 0.0587(15) -0.0060(13) -0.0093(13) -0.0004(13)
C5 0.0588(17) 0.0450(14) 0.0505(13) -0.0086(13) -0.0078(13) 0.0083(11)
C18 0.0453(16) 0.0545(16) 0.0729(17) -0.0071(14) -0.0045(14) 0.0025(14)
O2 0.0814(15) 0.0665(12) 0.0651(12) -0.0101(12) 0.0039(11) 0.0243(11)
C7 0.0522(17) 0.0653(17) 0.0647(16) 0.0015(15) -0.0151(14) 0.0030(14)
C16 0.0431(15) 0.0613(16) 0.0518(14) -0.0041(13) -0.0025(12) 0.0086(13)
C22 0.0476(16) 0.0649(18) 0.0568(15) -0.0010(14) 0.0076(13) 0.0007(14)
F1 0.0951(15) 0.0492(9) 0.1582(19) 0.0028(11) -0.0263(15) 0.0116(11)
C20 0.068(2) 0.0427(14) 0.089(2) 0.0002(15) -0.0128(17) -0.0025(15)
C2 0.066(2) 0.0576(16) 0.0751(18) -0.0158(16) -0.0304(16) 0.0173(15)
C13 0.075(2) 0.0609(17) 0.0571(15) 0.0136(17) -0.0039(15) 0.0045(14)
C11 0.0595(17) 0.0507(15) 0.0453(13) -0.0089(14) -0.0027(12) 0.0101(12)
C15 0.0565(17) 0.0485(15) 0.0723(18) -0.0081(14) -0.0036(15) -0.0055(14)
C14 0.0688(19) 0.0741(19) 0.0481(14) 0.0076(18) -0.0015(14) -0.0008(14)
C1 0.0460(15) 0.0491(14) 0.0697(16) -0.0067(13) -0.0063(14) 0.0159(14)
C3 0.085(2) 0.0547(15) 0.0449(13) -0.0137(17) -0.0199(15) 0.0086(12)
C12 0.072(2) 0.073(2) 0.0625(17) -0.0079(19) 0.0111(16) 0.0079(16)
C19 0.062(2) 0.0494(16) 0.093(2) -0.0131(15) -0.0047(17) 0.0045(15)
C21 0.0585(18) 0.0628(18) 0.0739(18) 0.0097(16) 0.0012(15) -0.0068(16)

loop_
_atom_type_symbol
_atom_type_description
_atom_type_scat_dispersion_real
_atom_type_scat_dispersion_imag
_atom_type_scat_source
C C 0.0033 0.0016 'International Tables Vol C Tables 4.2.6.8 and 6.1.1.4'
H H 0.0000 0.0000 'International Tables Vol C Tables 4.2.6.8 and 6.1.1.4'
F F 0.0171 0.0103 'International Tables Vol C Tables 4.2.6.8 and 6.1.1.4'
O O 0.0106 0.0060 'International Tables Vol C Tables 4.2.6.8 and 6.1.1.4'

loop_
_geom_angle_atom_site_label_1
_geom_angle_atom_site_label_2
_geom_angle_atom_site_label_3
_geom_angle_site_symmetry_1
_geom_angle_site_symmetry_3
_geom_angle
_geom_angle_publ_flag
C16 O3 C1 . . 116.3(2) ?
C3 O1 C4 . . 112.6(2) ?
C14 C9 C4 . . 109.0(2) ?
C14 C9 C8 . . 109.9(2) ?
C4 C9 C8 . . 106.4(2) ?
C14 C9 C10 . . 109.6(2) ?
C4 C9 C10 . . 110.21(18) ?
C8 C9 C10 . . 111.7(2) ?
C11 C10 C15 . . 114.7(2) ?
C11 C10 C1 . . 100.2(2) ?
C15 C10 C1 . . 112.7(2) ?
C11 C10 C9 . . 105.7(2) ?
C15 C10 C9 . . 113.3(2) ?
C1 C10 C9 . . 109.2(2) ?
O1 C4 C5 . . 105.6(2) ?
O1 C4 C9 . . 111.87(19) ?
C5 C4 C9 . . 113.6(2) ?
O1 C4 H4 . . 108.6 ?
C5 C4 H4 . . 108.6 ?
C9 C4 H4 . . 108.6 ?
C18 C17 C22 . . 119.3(3) ?
C18 C17 C16 . . 122.4(3) ?
C22 C17 C16 . . 118.3(2) ?
C5 C6 C7 . . 121.2(2) ?
C5 C6 C13 . . 122.4(3) ?
C7 C6 C13 . . 116.4(2) ?
C7 C8 C9 . . 112.1(2) ?
C7 C8 H8A . . 109.2 ?
C9 C8 H8A . . 109.2 ?
C7 C8 H8B . . 109.2 ?
C9 C8 H8B . . 109.2 ?
H8A C8 H8B . . 107.9 ?
C6 C5 C4 . . 124.3(2) ?
C6 C5 H5 . . 117.9 ?
C4 C5 H5 . . 117.9 ?
C19 C18 C17 . . 120.2(3) ?
C19 C18 H18 . . 119.9 ?
C17 C18 H18 . . 119.9 ?
C11 O2 C12 . . 60.18(17) ?
C6 C7 C8 . . 113.3(2) ?
C6 C7 H7A . . 108.9 ?
C8 C7 H7A . . 108.9 ?
C6 C7 H7B . . 108.9 ?
C8 C7 H7B . . 108.9 ?
H7A C7 H7B . . 107.7 ?
O4 C16 O3 . . 123.2(3) ?
O4 C16 C17 . . 124.2(3) ?
O3 C16 C17 . . 112.6(2) ?
C21 C22 C17 . . 120.9(3) ?
C21 C22 H22 . . 119.6 ?
C17 C22 H22 . . 119.6 ?
F1 C20 C21 . . 118.1(3) ?
F1 C20 C19 . . 118.6(3) ?
C21 C20 C19 . . 123.3(3) ?
C1 C2 C3 . . 104.8(2) ?
C1 C2 H2A . . 110.8 ?
C3 C2 H2A . . 110.8 ?
C1 C2 H2B . . 110.8 ?
C3 C2 H2B . . 110.8 ?
H2A C2 H2B . . 108.9 ?
C6 C13 H13A . . 109.5 ?
C6 C13 H13B . . 109.5 ?
H13A C13 H13B . . 109.5 ?
C6 C13 H13C . . 109.5 ?
H13A C13 H13C . . 109.5 ?
H13B C13 H13C . . 109.5 ?
O2 C11 C12 . . 60.15(17) ?
O2 C11 C3 . . 115.4(2) ?
C12 C11 C3 . . 125.7(3) ?
O2 C11 C10 . . 117.6(2) ?
C12 C11 C10 . . 127.7(2) ?
C3 C11 C10 . . 103.1(2) ?
C10 C15 H15A . . 109.5 ?
C10 C15 H15B . . 109.5 ?
H15A C15 H15B . . 109.5 ?
C10 C15 H15C . . 109.5 ?
H15A C15 H15C . . 109.5 ?
H15B C15 H15C . . 109.5 ?
C9 C14 H14A . . 109.5 ?
C9 C14 H14B . . 109.5 ?
H14A C14 H14B . . 109.5 ?
C9 C14 H14C . . 109.5 ?
H14A C14 H14C . . 109.5 ?
H14B C14 H14C . . 109.5 ?
O3 C1 C2 . . 109.7(2) ?
O3 C1 C10 . . 107.5(2) ?
C2 C1 C10 . . 106.4(2) ?
O3 C1 H1 . . 111.0 ?
C2 C1 H1 . . 111.0 ?
C10 C1 H1 . . 111.0 ?
O1 C3 C11 . . 109.4(2) ?
O1 C3 C2 . . 113.3(2) ?
C11 C3 C2 . . 101.8(2) ?
O1 C3 H3 . . 110.7 ?
C11 C3 H3 . . 110.7 ?
C2 C3 H3 . . 110.7 ?
O2 C12 C11 . . 59.67(18) ?
O2 C12 H12A . . 117.8 ?
C11 C12 H12A . . 117.8 ?
O2 C12 H12B . . 117.8 ?
C11 C12 H12B . . 117.8 ?
H12A C12 H12B . . 114.9 ?
C20 C19 C18 . . 118.5(3) ?
C20 C19 H19 . . 120.7 ?
C18 C19 H19 . . 120.7 ?
C20 C21 C22 . . 117.8(3) ?
C20 C21 H21 . . 121.1 ?
C22 C21 H21 . . 121.1 ?

loop_
_geom_bond_atom_site_label_1
_geom_bond_atom_site_label_2
_geom_bond_site_symmetry_2
_geom_bond_distance
_geom_bond_publ_flag
O3 C16 . 1.337(3) ?
O3 C1 . 1.466(3) ?
O1 C3 . 1.432(3) ?
O1 C4 . 1.435(3) ?
C9 C14 . 1.537(4) ?
C9 C4 . 1.536(3) ?
C9 C8 . 1.537(4) ?
C9 C10 . 1.576(3) ?
C10 C11 . 1.513(4) ?
C10 C15 . 1.525(3) ?
C10 C1 . 1.555(4) ?
C4 C5 . 1.501(3) ?
C4 H4 . 0.9800 ?
O4 C16 . 1.207(3) ?
C17 C18 . 1.384(4) ?
C17 C22 . 1.388(4) ?
C17 C16 . 1.480(4) ?
C6 C5 . 1.319(4) ?
C6 C7 . 1.496(4) ?
C6 C13 . 1.501(4) ?
C8 C7 . 1.522(4) ?
C8 H8A . 0.9700 ?
C8 H8B . 0.9700 ?
C5 H5 . 0.9300 ?
C18 C19 . 1.384(4) ?
C18 H18 . 0.9300 ?
O2 C11 . 1.445(3) ?
O2 C12 . 1.452(4) ?
C7 H7A . 0.9700 ?
C7 H7B . 0.9700 ?
C22 C21 . 1.386(4) ?
C22 H22 . 0.9300 ?
F1 C20 . 1.356(3) ?
C20 C21 . 1.364(4) ?
C20 C19 . 1.365(5) ?
C2 C1 . 1.531(4) ?
C2 C3 . 1.533(5) ?
C2 H2A . 0.9700 ?
C2 H2B . 0.9700 ?
C13 H13A . 0.9600 ?
C13 H13B . 0.9600 ?
C13 H13C . 0.9600 ?
C11 C12 . 1.452(4) ?
C11 C3 . 1.502(4) ?
C15 H15A . 0.9600 ?
C15 H15B . 0.9600 ?
C15 H15C . 0.9600 ?
C14 H14A . 0.9600 ?
C14 H14B . 0.9600 ?
C14 H14C . 0.9600 ?
C1 H1 . 0.9800 ?
C3 H3 . 0.9800 ?
C12 H12A . 0.9700 ?
C12 H12B . 0.9700 ?
C19 H19 . 0.9300 ?
C21 H21 . 0.9300 ?

loop_
_geom_torsion_atom_site_label_1
_geom_torsion_atom_site_label_2
_geom_torsion_atom_site_label_3
_geom_torsion_atom_site_label_4
_geom_torsion_site_symmetry_1
_geom_torsion_site_symmetry_2
_geom_torsion_site_symmetry_3
_geom_torsion_site_symmetry_4
_geom_torsion
_geom_torsion_publ_flag
C14 C9 C10 C11 . . . . 177.8(2) ?
C4 C9 C10 C11 . . . . 57.9(3) ?
C8 C9 C10 C11 . . . . -60.2(3) ?
C14 C9 C10 C15 . . . . -55.8(3) ?
C4 C9 C10 C15 . . . . -175.7(2) ?
C8 C9 C10 C15 . . . . 66.2(3) ?
C14 C9 C10 C1 . . . . 70.8(3) ?
C4 C9 C10 C1 . . . . -49.2(3) ?
C8 C9 C10 C1 . . . . -167.2(2) ?
C3 O1 C4 C5 . . . . 175.3(2) ?
C3 O1 C4 C9 . . . . 51.3(3) ?
C14 C9 C4 O1 . . . . -168.6(2) ?
C8 C9 C4 O1 . . . . 72.9(3) ?
C10 C9 C4 O1 . . . . -48.3(3) ?
C14 C9 C4 C5 . . . . 72.0(3) ?
C8 C9 C4 C5 . . . . -46.5(3) ?
C10 C9 C4 C5 . . . . -167.7(2) ?
C14 C9 C8 C7 . . . . -56.3(3) ?
C4 C9 C8 C7 . . . . 61.5(3) ?
C10 C9 C8 C7 . . . . -178.2(2) ?
C7 C6 C5 C4 . . . . 1.4(4) ?
C13 C6 C5 C4 . . . . -177.5(3) ?
O1 C4 C5 C6 . . . . -105.8(3) ?
C9 C4 C5 C6 . . . . 17.1(4) ?
C22 C17 C18 C19 . . . . -0.2(4) ?
C16 C17 C18 C19 . . . . -178.3(3) ?
C5 C6 C7 C8 . . . . 12.8(4) ?
C13 C6 C7 C8 . . . . -168.2(2) ?
C9 C8 C7 C6 . . . . -45.5(3) ?
C1 O3 C16 O4 . . . . -6.6(4) ?
C1 O3 C16 C17 . . . . 173.1(2) ?
C18 C17 C16 O4 . . . . -177.1(3) ?
C22 C17 C16 O4 . . . . 4.7(4) ?
C18 C17 C16 O3 . . . . 3.3(4) ?
C22 C17 C16 O3 . . . . -174.9(2) ?
C18 C17 C22 C21 . . . . 0.0(4) ?
C16 C17 C22 C21 . . . . 178.2(2) ?
C12 O2 C11 C3 . . . . 118.1(3) ?
C12 O2 C11 C10 . . . . -119.7(3) ?
C15 C10 C11 O2 . . . . 38.5(3) ?
C1 C10 C11 O2 . . . . -82.5(3) ?
C9 C10 C11 O2 . . . . 164.1(2) ?
C15 C10 C11 C12 . . . . -33.7(4) ?
C1 C10 C11 C12 . . . . -154.7(3) ?
C9 C10 C11 C12 . . . . 91.9(3) ?
C15 C10 C11 C3 . . . . 166.8(2) ?
C1 C10 C11 C3 . . . . 45.8(2) ?
C9 C10 C11 C3 . . . . -67.6(2) ?
C16 O3 C1 C2 . . . . -81.3(3) ?
C16 O3 C1 C10 . . . . 163.5(2) ?
C3 C2 C1 O3 . . . . -117.3(2) ?
C3 C2 C1 C10 . . . . -1.4(3) ?
C11 C10 C1 O3 . . . . 90.8(2) ?
C15 C10 C1 O3 . . . . -31.6(3) ?
C9 C10 C1 O3 . . . . -158.49(19) ?
C11 C10 C1 C2 . . . . -26.7(3) ?
C15 C10 C1 C2 . . . . -149.1(2) ?
C9 C10 C1 C2 . . . . 84.0(2) ?
C4 O1 C3 C11 . . . . -64.5(3) ?
C4 O1 C3 C2 . . . . 48.2(3) ?
O2 C11 C3 O1 . . . . -157.9(2) ?
C12 C11 C3 O1 . . . . -87.6(3) ?
C10 C11 C3 O1 . . . . 72.5(3) ?
O2 C11 C3 C2 . . . . 82.0(3) ?
C12 C11 C3 C2 . . . . 152.3(3) ?
C10 C11 C3 C2 . . . . -47.6(2) ?
C1 C2 C3 O1 . . . . -88.0(2) ?
C1 C2 C3 C11 . . . . 29.3(3) ?
C3 C11 C12 O2 . . . . -101.4(3) ?
C10 C11 C12 O2 . . . . 103.4(3) ?
F1 C20 C19 C18 . . . . 179.0(3) ?
C21 C20 C19 C18 . . . . 0.3(5) ?
C17 C18 C19 C20 . . . . 0.0(5) ?
F1 C20 C21 C22 . . . . -179.1(3) ?
C19 C20 C21 C22 . . . . -0.4(5) ?
C17 C22 C21 C20 . . . . 0.3(4) ?

loop_
_cod_related_entry_id
_cod_related_entry_database
_cod_related_entry_code
1 ChemSpider 24745594
